data_7702102
loop_
_publ_author_name
'Chang, Yao-Pang'
'Levason, William'
'Light, Mark E.'
'Reid, Gillian'

_publ_section_title
;
 Niobium tetrachloride complexes with thio-, seleno- and telluro-ether
 coordination - synthesis and structures.
;
_journal_issue 41
_journal_name_full 'Dalton transactions (Cambridge, England : 2003)'
_journal_page_first 16262
_journal_page_last 16274
_journal_paper_doi 10.1039/c6dt02979e
_journal_volume 45
_journal_year 2016
_chemical_formula_moiety 'C5 H12 Cl4 Nb S2'
_chemical_formula_sum 'C5 H12 Cl4 Nb S2'
_chemical_formula_weight 370.98
_chemical_properties_physical ', Air-sensitive,Moisture-sensitive'
_space_group_crystal_system tetragonal
_space_group_IT_number 122
_space_group_name_Hall 'I -4 2bw'
_space_group_name_H-M_alt 'I -4 2 d'
_atom_sites_solution_hydrogens geom
_audit_creation_method SHELXL-2014/7
_audit_update_record
;
2016-07-18 deposited with the CCDC.
2016-09-13 downloaded from the CCDC.
;
_cell_angle_alpha 90
_cell_angle_beta 90
_cell_angle_gamma 90
_cell_formula_units_Z 8
_cell_length_a 9.964(3)
_cell_length_b 9.964(3)
_cell_length_c 25.113(12)
_cell_measurement_reflns_used 2212
_cell_measurement_temperature 100(2)
_cell_measurement_theta_max 27.4
_cell_measurement_theta_min 2.9
_cell_volume 2493.3(16)
_computing_cell_refinement 'Bruker XSCANS'
_computing_data_collection 'Bruker XSCANS'
_computing_data_reduction 'Bruker SHELXTL'
_computing_molecular_graphics 'Bruker SHELXTL'
_computing_publication_material 'Bruker SHELXTL'
_computing_structure_refinement 'SHELXL-2014/7 (Sheldrick, 2014)'
_computing_structure_solution 'Bruker SHELXTL'
_diffrn_ambient_temperature 100(2)
_diffrn_detector_area_resol_mean 28.5714
_diffrn_measured_fraction_theta_full 1.000
_diffrn_measured_fraction_theta_max 1.000
_diffrn_measurement_device_type 'Rigaku AFC12 (Right)'
_diffrn_measurement_method 'profile data from \w-scans'
_diffrn_radiation_type MoK\a
_diffrn_radiation_wavelength 0.71073
_diffrn_reflns_av_R_equivalents 0.0743
_diffrn_reflns_av_unetI/netI 0.0727
_diffrn_reflns_Laue_measured_fraction_full 1.000
_diffrn_reflns_Laue_measured_fraction_max 1.000
_diffrn_reflns_limit_h_max 12
_diffrn_reflns_limit_h_min -4
_diffrn_reflns_limit_k_max 12
_diffrn_reflns_limit_k_min -10
_diffrn_reflns_limit_l_max 20
_diffrn_reflns_limit_l_min -30
_diffrn_reflns_number 3934
_diffrn_reflns_point_group_measured_fraction_full 1.000
_diffrn_reflns_point_group_measured_fraction_max 1.000
_diffrn_reflns_theta_full 25.242
_diffrn_reflns_theta_max 25.992
_diffrn_reflns_theta_min 2.199
_diffrn_source 'Rotating Anode'
_exptl_absorpt_coefficient_mu 2.108
_exptl_absorpt_correction_T_max 1.000
_exptl_absorpt_correction_T_min 0.348
_exptl_absorpt_correction_type multi-scan
_exptl_absorpt_process_details
; 
Jacobson, R. (1998). REQAB. Private communication to the 
Rigaku Corporation, Tokyo, Japan. 
;
_exptl_crystal_colour Red
_exptl_crystal_density_diffrn 1.976
_exptl_crystal_density_method 'not measured'
_exptl_crystal_description Chip
_exptl_crystal_F_000 1464
_exptl_crystal_size_max 0.072
_exptl_crystal_size_mid 0.048
_exptl_crystal_size_min 0.027
_refine_diff_density_max 0.867
_refine_diff_density_min -0.533
_refine_diff_density_rms 0.120
_refine_ls_abs_structure_details
; 
 Refined as an inversion twin. 
;
_refine_ls_abs_structure_Flack 0.1(5)
_refine_ls_extinction_method none
_refine_ls_goodness_of_fit_ref 1.038
_refine_ls_hydrogen_treatment constr
_refine_ls_matrix_type full
_refine_ls_number_parameters 58
_refine_ls_number_reflns 1225
_refine_ls_number_restraints 0
_refine_ls_restrained_S_all 1.038
_refine_ls_R_factor_all 0.0821
_refine_ls_R_factor_gt 0.0521
_refine_ls_shift/su_max 0.001
_refine_ls_shift/su_mean 0.000
_refine_ls_structure_factor_coef Fsqd
_refine_ls_weighting_details 'w=1/[\s^2^(Fo^2^)+(0.0618P)^2^+1.5104P] where P=(Fo^2^+2Fc^2^)/3'
_refine_ls_weighting_scheme calc
_refine_ls_wR_factor_gt 0.1205
_refine_ls_wR_factor_ref 0.1338
_reflns_Friedel_coverage 0.745
_reflns_Friedel_fraction_full 1.000
_reflns_Friedel_fraction_max 1.000
_reflns_number_gt 841
_reflns_number_total 1225
_reflns_threshold_expression 'I > 2\s(I)'
_cod_data_source_file c6dt02979e2.cif
_cod_data_source_block shelx
_cod_original_cell_volume 2493(2)
_cod_database_code 7702102
_shelx_shelxl_version_number 2014/7
_shelx_space_group_comment
; 
The symmetry employed for this shelxl refinement is uniquely defined 
by the following loop, which should always be used as a source of 
symmetry information in preference to the above space-group names. 
They are only intended as comments. 
;
_shelx_estimated_absorpt_t_min 0.863
_shelx_estimated_absorpt_t_max 0.945

loop_
_space_group_symop_operation_xyz
'x, y, z'
'-x, -y, z'
'y, -x, -z'
'-y, x, -z'
'-x+1/2, y, -z+3/4'
'x+1/2, -y, -z+3/4'
'-y+1/2, -x, z+3/4'
'y+1/2, x, z+3/4'
'x+1/2, y+1/2, z+1/2'
'-x+1/2, -y+1/2, z+1/2'
'y+1/2, -x+1/2, -z+1/2'
'-y+1/2, x+1/2, -z+1/2'
'-x+1, y+1/2, -z+5/4'
'x+1, -y+1/2, -z+5/4'
'-y+1, -x+1/2, z+5/4'
'y+1, x+1/2, z+5/4'

loop_
_atom_site_label
_atom_site_type_symbol
_atom_site_fract_x
_atom_site_fract_y
_atom_site_fract_z
_atom_site_U_iso_or_equiv
_atom_site_adp_type
_atom_site_occupancy
_atom_site_site_symmetry_order
_atom_site_calc_flag
_atom_site_refinement_flags_posn
_atom_site_refinement_flags_adp
_atom_site_refinement_flags_occupancy
Nb1 Nb 0.0000 0.5000 1.00018(4) 0.0374(4) Uani 1 2 d S T P
S1 S 0.0890(5) 0.6554(4) 0.92322(10) 0.0581(11) Uani 1 1 d . . .
Cl1 Cl -0.0693(4) 0.3420(4) 1.06393(8) 0.0555(10) Uani 1 1 d . . .
Cl2 Cl 0.2074(4) 0.3957(4) 0.98830(12) 0.0660(10) Uani 1 1 d . . .
C1 C 0.0455(18) 0.8246(12) 0.9379(4) 0.068(5) Uani 1 1 d . . .
H1A H 0.0956 0.8850 0.9144 0.101 Uiso 1 1 calc R U .
H1B H 0.0680 0.8444 0.9751 0.101 Uiso 1 1 calc R U .
H1C H -0.0510 0.8375 0.9324 0.101 Uiso 1 1 calc R U .
C2 C -0.0279(19) 0.6246(14) 0.8679(4) 0.075(5) Uani 1 1 d . . .
H2A H -0.1201 0.6190 0.8825 0.090 Uiso 1 1 calc R U .
H2B H -0.0249 0.7025 0.8435 0.090 Uiso 1 1 calc R U .
C3 C 0.0000 0.5000 0.8366(6) 0.061(5) Uani 1 2 d S T P
H3A H 0.0781 0.5175 0.8133 0.073 Uiso 0.5 1 calc R U P
H3B H -0.0781 0.4825 0.8133 0.073 Uiso 0.5 1 calc R U P

loop_
_atom_site_aniso_label
_atom_site_aniso_U_11
_atom_site_aniso_U_22
_atom_site_aniso_U_33
_atom_site_aniso_U_23
_atom_site_aniso_U_13
_atom_site_aniso_U_12
Nb1 0.0456(9) 0.0483(9) 0.0183(5) 0.000 0.000 -0.0079(8)
S1 0.085(3) 0.056(2) 0.0327(11) 0.0073(15) 0.0136(16) -0.003(2)
Cl1 0.081(3) 0.059(2) 0.0258(9) 0.0059(14) 0.0025(14) -0.023(2)
Cl2 0.0514(19) 0.088(3) 0.0583(15) 0.0115(18) 0.0058(15) 0.009(2)
C1 0.120(14) 0.035(7) 0.048(5) 0.003(6) 0.021(8) -0.010(9)
C2 0.130(16) 0.066(9) 0.028(4) 0.012(6) -0.008(7) 0.021(12)
C3 0.093(16) 0.056(12) 0.033(7) 0.000 0.000 0.015(16)

loop_
_atom_type_symbol
_atom_type_description
_atom_type_scat_dispersion_real
_atom_type_scat_dispersion_imag
_atom_type_scat_source
C C 0.0033 0.0016 'International Tables Vol C Tables 4.2.6.8 and 6.1.1.4'
H H 0.0000 0.0000 'International Tables Vol C Tables 4.2.6.8 and 6.1.1.4'
S S 0.1246 0.1234 'International Tables Vol C Tables 4.2.6.8 and 6.1.1.4'
Cl Cl 0.1484 0.1585 'International Tables Vol C Tables 4.2.6.8 and 6.1.1.4'
Nb Nb -2.0727 0.6215 'International Tables Vol C Tables 4.2.6.8 and 6.1.1.4'

loop_
_geom_angle_atom_site_label_1
_geom_angle_atom_site_label_2
_geom_angle_atom_site_label_3
_geom_angle
_geom_angle_site_symmetry_1
_geom_angle_site_symmetry_3
Cl2 Nb1 Cl2 165.30(16) . 2_565
Cl2 Nb1 Cl1 97.22(15) . 2_565
Cl2 Nb1 Cl1 92.80(15) 2_565 2_565
Cl2 Nb1 Cl1 92.79(15) . .
Cl2 Nb1 Cl1 97.22(15) 2_565 .
Cl1 Nb1 Cl1 94.08(15) 2_565 .
Cl2 Nb1 S1 86.69(14) . 2_565
Cl2 Nb1 S1 82.51(14) 2_565 2_565
Cl1 Nb1 S1 173.88(13) 2_565 2_565
Cl1 Nb1 S1 90.42(10) . 2_565
Cl2 Nb1 S1 82.51(14) . .
Cl2 Nb1 S1 86.69(14) 2_565 .
Cl1 Nb1 S1 90.42(10) 2_565 .
Cl1 Nb1 S1 173.88(13) . .
S1 Nb1 S1 85.41(16) 2_565 .
C1 S1 C2 99.2(7) . .
C1 S1 Nb1 108.8(4) . .
C2 S1 Nb1 104.1(5) . .
S1 C1 H1A 109.5 . .
S1 C1 H1B 109.5 . .
H1A C1 H1B 109.5 . .
S1 C1 H1C 109.5 . .
H1A C1 H1C 109.5 . .
H1B C1 H1C 109.5 . .
C3 C2 S1 114.6(10) . .
C3 C2 H2A 108.6 . .
S1 C2 H2A 108.6 . .
C3 C2 H2B 108.6 . .
S1 C2 H2B 108.6 . .
H2A C2 H2B 107.6 . .
C2 C3 C2 116.6(12) . 2_565
C2 C3 H3A 108.1 . .
C2 C3 H3A 108.1 2_565 .
C2 C3 H3B 108.1 . .
C2 C3 H3B 108.1 2_565 .
H3A C3 H3B 107.3 . .

loop_
_geom_bond_atom_site_label_1
_geom_bond_atom_site_label_2
_geom_bond_distance
_geom_bond_site_symmetry_2
Nb1 Cl2 2.332(4) .
Nb1 Cl2 2.332(4) 2_565
Nb1 Cl1 2.349(3) 2_565
Nb1 Cl1 2.349(3) .
Nb1 S1 2.630(3) 2_565
Nb1 S1 2.630(3) .
S1 C1 1.780(13) .
S1 C2 1.838(14) .
C1 H1A 0.9800 .
C1 H1B 0.9800 .
C1 H1C 0.9800 .
C2 C3 1.496(15) .
C2 H2A 0.9900 .
C2 H2B 0.9900 .
C3 C2 1.496(15) 2_565
C3 H3A 0.9900 .
C3 H3B 0.9900 .
